data_4126859
loop_
_publ_author_name
'Nakhla, Mina C.'
'Wood, John L.'

_publ_section_title
;
 Total Synthesis of (+-)-Aspergilline A.
;
_journal_name_full 'Journal of the American Chemical Society'
_journal_paper_doi 10.1021/jacs.7b12570
_journal_year 2017
_chemical_absolute_configuration ad
_chemical_formula_sum 'C24 H30 N2 O8 Si'
_chemical_formula_weight 502.59
_chemical_name_systematic
; 
 ? 
;
_space_group_crystal_system monoclinic
_space_group_IT_number 4
_space_group_name_Hall 'P 2yb'
_space_group_name_H-M_alt 'P 1 21 1'
_symmetry_space_group_name_Hall 'P 2yb'
_symmetry_space_group_name_H-M 'P 1 21 1'
_atom_sites_solution_hydrogens mixed
_audit_creation_method SHELXL-2014
_cell_angle_alpha 90
_cell_angle_beta 90.925(2)
_cell_angle_gamma 90
_cell_formula_units_Z 2
_cell_length_a 10.9474(6)
_cell_length_b 10.1261(6)
_cell_length_c 11.0142(5)
_cell_measurement_reflns_used 6372
_cell_measurement_temperature 150(2)
_cell_measurement_theta_max 25.92
_cell_measurement_theta_min 2.60
_cell_volume 1220.81(11)
_computing_cell_refinement 'Bruker SAINT'
_computing_data_collection 'Bruker APEX2'
_computing_data_reduction 'Bruker SAINT'
_computing_molecular_graphics 'Bruker SHELXTL'
_computing_publication_material 'Bruker SHELXTL'
_computing_structure_refinement 'SHELXL-2014 (Sheldrick, 2014)'
_computing_structure_solution 'SHELXS-97 (Sheldrick 2008)'
_diffrn_ambient_temperature 150(2)
_diffrn_measured_fraction_theta_full 0.997
_diffrn_measured_fraction_theta_max 0.997
_diffrn_measurement_device_type 'Bruker APEX-II CCD'
_diffrn_measurement_method '\f and \w scans'
_diffrn_radiation_type MoK\a
_diffrn_radiation_wavelength 0.71073
_diffrn_reflns_av_R_equivalents 0.0534
_diffrn_reflns_av_unetI/netI 0.0579
_diffrn_reflns_Laue_measured_fraction_full 0.997
_diffrn_reflns_Laue_measured_fraction_max 0.997
_diffrn_reflns_limit_h_max 13
_diffrn_reflns_limit_h_min -13
_diffrn_reflns_limit_k_max 12
_diffrn_reflns_limit_k_min -10
_diffrn_reflns_limit_l_max 12
_diffrn_reflns_limit_l_min -13
_diffrn_reflns_number 12704
_diffrn_reflns_point_group_measured_fraction_full 0.937
_diffrn_reflns_point_group_measured_fraction_max 0.926
_diffrn_reflns_theta_full 25.242
_diffrn_reflns_theta_max 26.024
_diffrn_reflns_theta_min 2.645
_exptl_absorpt_coefficient_mu 0.148
_exptl_absorpt_correction_T_max 0.951
_exptl_absorpt_correction_T_min 0.943
_exptl_absorpt_correction_type multi-scan
_exptl_absorpt_process_details SADABS
_exptl_crystal_colour colourless
_exptl_crystal_density_diffrn 1.367
_exptl_crystal_description plate
_exptl_crystal_F_000 532
_exptl_crystal_size_max 0.077
_exptl_crystal_size_mid 0.076
_exptl_crystal_size_min 0.019
_refine_diff_density_max 0.361
_refine_diff_density_min -0.496
_refine_diff_density_rms 0.054
_refine_ls_abs_structure_details
; 
 Flack x determined using 1410 quotients [(I+)-(I-)]/[(I+)+(I-)] 
 (Parsons, Flack and Wagner, Acta Cryst. B69 (2013) 249-259). 
;
_refine_ls_abs_structure_Flack -0.01(9)
_refine_ls_extinction_method none
_refine_ls_goodness_of_fit_ref 1.034
_refine_ls_hydrogen_treatment mixed
_refine_ls_matrix_type full
_refine_ls_number_parameters 326
_refine_ls_number_reflns 4476
_refine_ls_number_restraints 1
_refine_ls_restrained_S_all 1.034
_refine_ls_R_factor_all 0.0622
_refine_ls_R_factor_gt 0.0467
_refine_ls_shift/su_max 0.006
_refine_ls_shift/su_mean 0.001
_refine_ls_structure_factor_coef Fsqd
_refine_ls_weighting_details 'w=1/[\s^2^(Fo^2^)+(0.0550P)^2^+0.2792P] where P=(Fo^2^+2Fc^2^)/3'
_refine_ls_weighting_scheme calc
_refine_ls_wR_factor_gt 0.1013
_refine_ls_wR_factor_ref 0.1079
_reflns_Friedel_coverage 0.753
_reflns_Friedel_fraction_full 0.868
_reflns_Friedel_fraction_max 0.846
_reflns_number_gt 3761
_reflns_number_total 4476
_reflns_threshold_expression 'I > 2\s(I)'
_cod_data_source_file ja7b12570_si_002.cif
_cod_data_source_block jlw61
_cod_database_code 4126859
_shelx_space_group_comment
; 
The symmetry employed for this shelxl refinement is uniquely defined 
by the following loop, which should always be used as a source of 
symmetry information in preference to the above space-group names. 
They are only intended as comments. 
;
_shelx_estimated_absorpt_t_min 0.989
_shelx_estimated_absorpt_t_max 0.997
_shelxl_version_number 2014-3

loop_
_space_group_symop_operation_xyz
'x, y, z'
'-x, y+1/2, -z'

loop_
_atom_site_label
_atom_site_type_symbol
_atom_site_fract_x
_atom_site_fract_y
_atom_site_fract_z
_atom_site_U_iso_or_equiv
_atom_site_adp_type
_atom_site_occupancy
_atom_site_site_symmetry_order
_atom_site_calc_flag
_atom_site_refinement_flags_posn
_atom_site_refinement_flags_adp
Si1 Si 0.57352(9) 0.74767(12) 0.85500(10) 0.0215(3) Uani 1 1 d . .
O1 O 0.6732(3) 0.9699(3) 0.5077(3) 0.0379(8) Uani 1 1 d . .
O2 O 1.0512(2) 0.8703(3) 0.6872(2) 0.0251(7) Uani 1 1 d . .
O3 O 0.9876(3) 0.6847(3) 0.5075(2) 0.0204(7) Uani 1 1 d . .
H3 H 1.003(4) 0.745(6) 0.474(4) 0.031 Uiso 1 1 d . U
O4 O 0.9082(2) 0.7801(3) 0.9105(2) 0.0224(7) Uani 1 1 d . .
O5 O 0.6923(2) 0.7220(3) 0.7629(2) 0.0174(6) Uani 1 1 d . .
O6 O 1.0404(2) 0.5645(3) 0.7559(2) 0.0208(6) Uani 1 1 d . .
O7 O 0.9731(3) 0.4081(3) 0.6284(3) 0.0276(7) Uani 1 1 d . .
N1 N 0.7894(3) 0.7807(3) 0.5249(3) 0.0165(7) Uani 1 1 d . .
N2 N 0.8724(3) 0.5654(4) 0.9692(3) 0.0200(7) Uani 1 1 d . .
C1 C 0.7588(4) 0.9080(4) 0.5516(4) 0.0234(9) Uani 1 1 d . .
C2 C 0.8495(4) 0.9608(4) 0.6452(4) 0.0253(10) Uani 1 1 d . .
H2A H 0.8839 1.0463 0.6187 0.030 Uiso 1 1 calc R U
H2B H 0.8101 0.9731 0.7247 0.030 Uiso 1 1 calc R U
C3 C 0.9470(4) 0.8570(4) 0.6532(3) 0.0199(9) Uani 1 1 d . .
C4 C 0.8983(3) 0.7330(4) 0.5875(3) 0.0165(8) Uani 1 1 d . .
C5 C 0.8536(3) 0.6093(4) 0.6554(3) 0.0158(8) Uani 1 1 d . .
C6 C 0.7604(3) 0.5489(4) 0.5587(3) 0.0176(9) Uani 1 1 d . .
H6A H 0.8104 0.4927 0.5038 0.021 Uiso 1 1 calc R U
C7 C 0.7128(3) 0.6687(4) 0.4779(4) 0.0215(9) Uani 1 1 d . .
C8 C 0.5760(3) 0.6987(5) 0.4882(4) 0.0260(10) Uani 1 1 d . .
H8A H 0.5533 0.7687 0.4307 0.039 Uiso 1 1 calc R U
H8B H 0.5586 0.7277 0.5710 0.039 Uiso 1 1 calc R U
H8C H 0.5288 0.6188 0.4695 0.039 Uiso 1 1 calc R U
C9 C 0.7424(4) 0.6419(5) 0.3455(4) 0.0280(10) Uani 1 1 d . .
H9A H 0.7046 0.5585 0.3199 0.042 Uiso 1 1 calc R U
H9B H 0.8312 0.6359 0.3366 0.042 Uiso 1 1 calc R U
H9C H 0.7106 0.7141 0.2948 0.042 Uiso 1 1 calc R U
C10 C 0.9609(3) 0.5137(4) 0.6761(4) 0.0179(9) Uani 1 1 d . .
C11 C 1.1420(4) 0.4804(5) 0.7899(4) 0.0320(11) Uani 1 1 d . .
H11A H 1.1932 0.5253 0.8509 0.048 Uiso 1 1 calc R U
H11B H 1.1906 0.4612 0.7181 0.048 Uiso 1 1 calc R U
H11C H 1.1111 0.3976 0.8238 0.048 Uiso 1 1 calc R U
C12 C 0.7881(3) 0.6281(4) 0.7792(3) 0.0161(8) Uani 1 1 d . .
C13 C 0.7522(3) 0.4904(4) 0.8123(4) 0.0190(9) Uani 1 1 d . .
C14 C 0.6994(3) 0.4011(4) 0.7336(4) 0.0201(9) Uani 1 1 d . .
C15 C 0.6613(4) 0.4562(4) 0.6114(4) 0.0242(10) Uani 1 1 d . .
H15A H 0.5841 0.5060 0.6197 0.029 Uiso 1 1 calc R U
H15B H 0.6461 0.3824 0.5541 0.029 Uiso 1 1 calc R U
C16 C 0.8673(3) 0.6707(4) 0.8909(3) 0.0179(9) Uani 1 1 d . .
C17 C 0.8076(3) 0.4552(4) 0.9220(4) 0.0196(9) Uani 1 1 d . .
C18 C 0.8015(4) 0.3263(4) 0.9629(4) 0.0249(10) Uani 1 1 d . .
H18A H 0.8366 0.3005 1.0386 0.030 Uiso 1 1 calc R U
C19 C 0.7408(4) 0.2360(5) 0.8871(4) 0.0294(10) Uani 1 1 d . .
H19A H 0.7326 0.1473 0.9141 0.035 Uiso 1 1 calc R U
C20 C 0.6917(4) 0.2704(5) 0.7737(4) 0.0275(10) Uani 1 1 d . .
H20A H 0.6534 0.2053 0.7240 0.033 Uiso 1 1 calc R U
C21 C 0.9398(4) 0.5656(5) 1.0834(4) 0.0286(10) Uani 1 1 d . .
H21A H 0.8863 0.5360 1.1485 0.043 Uiso 1 1 calc R U
H21B H 0.9689 0.6552 1.1010 0.043 Uiso 1 1 calc R U
H21C H 1.0098 0.5057 1.0778 0.043 Uiso 1 1 calc R U
C22 C 0.4585(4) 0.6137(5) 0.8389(5) 0.0438(14) Uani 1 1 d . .
H22A H 0.3896 0.6318 0.8920 0.066 Uiso 1 1 calc R U
H22B H 0.4960 0.5292 0.8617 0.066 Uiso 1 1 calc R U
H22C H 0.4294 0.6094 0.7544 0.066 Uiso 1 1 calc R U
C23 C 0.6223(4) 0.7574(6) 1.0173(4) 0.0386(12) Uani 1 1 d . .
H23A H 0.5522 0.7818 1.0668 0.058 Uiso 1 1 calc R U
H23B H 0.6865 0.8241 1.0268 0.058 Uiso 1 1 calc R U
H23C H 0.6537 0.6713 1.0438 0.058 Uiso 1 1 calc R U
C24 C 0.5101(5) 0.9079(5) 0.8031(5) 0.0402(13) Uani 1 1 d . .
H24A H 0.4358 0.9277 0.8482 0.060 Uiso 1 1 calc R U
H24B H 0.4903 0.9031 0.7162 0.060 Uiso 1 1 calc R U
H24C H 0.5705 0.9778 0.8177 0.060 Uiso 1 1 calc R U
O8 O 0.7213(4) 1.2319(7) 0.3941(5) 0.0969(17) Uani 1 1 d . .

loop_
_atom_site_aniso_label
_atom_site_aniso_U_11
_atom_site_aniso_U_22
_atom_site_aniso_U_33
_atom_site_aniso_U_23
_atom_site_aniso_U_13
_atom_site_aniso_U_12
Si1 0.0183(5) 0.0215(6) 0.0249(6) -0.0011(5) 0.0040(4) 0.0018(5)
O1 0.0359(18) 0.0247(19) 0.053(2) 0.0063(16) -0.0090(16) 0.0078(16)
O2 0.0248(16) 0.0266(18) 0.0241(16) -0.0023(13) -0.0005(12) -0.0088(13)
O3 0.0220(14) 0.0188(17) 0.0206(15) 0.0004(12) 0.0077(12) 0.0000(13)
O4 0.0262(15) 0.0197(17) 0.0212(14) -0.0012(12) -0.0034(11) -0.0042(13)
O5 0.0172(13) 0.0165(16) 0.0185(13) 0.0028(11) 0.0013(10) 0.0029(11)
O6 0.0172(13) 0.0205(16) 0.0245(15) -0.0021(13) -0.0038(11) 0.0026(12)
O7 0.0287(16) 0.0211(18) 0.0329(17) -0.0078(14) -0.0018(13) 0.0061(13)
N1 0.0183(16) 0.0151(19) 0.0161(15) 0.0021(13) -0.0008(12) -0.0016(14)
N2 0.0239(17) 0.0200(19) 0.0160(16) 0.0037(15) -0.0007(13) 0.0020(15)
C1 0.026(2) 0.018(2) 0.027(2) 0.0061(18) 0.0030(18) 0.0006(18)
C2 0.031(2) 0.016(2) 0.028(2) -0.0018(18) 0.0027(18) -0.0023(19)
C3 0.025(2) 0.020(2) 0.015(2) 0.0018(17) 0.0036(16) -0.0042(18)
C4 0.0184(17) 0.016(2) 0.0152(18) -0.0032(17) 0.0013(14) 0.0003(17)
C5 0.0156(19) 0.014(2) 0.0175(19) -0.0001(16) -0.0005(15) 0.0012(16)
C6 0.0172(19) 0.016(2) 0.020(2) -0.0012(17) -0.0020(16) 0.0001(17)
C7 0.0174(19) 0.025(3) 0.022(2) 0.0010(18) -0.0049(16) -0.0035(18)
C8 0.018(2) 0.028(3) 0.032(2) 0.005(2) -0.0084(18) -0.0007(18)
C9 0.033(2) 0.031(3) 0.020(2) -0.001(2) -0.0057(18) -0.002(2)
C10 0.0156(19) 0.021(2) 0.0175(19) -0.0006(17) 0.0021(15) -0.0022(16)
C11 0.022(2) 0.032(3) 0.041(3) 0.002(2) -0.008(2) 0.010(2)
C12 0.0181(19) 0.013(2) 0.0173(19) 0.0006(16) 0.0022(15) -0.0009(16)
C13 0.0173(19) 0.020(2) 0.019(2) 0.0016(17) 0.0047(16) 0.0010(17)
C14 0.0142(19) 0.017(2) 0.029(2) -0.0003(18) 0.0032(16) -0.0015(17)
C15 0.023(2) 0.022(2) 0.027(2) -0.0005(19) -0.0053(18) -0.0062(18)
C16 0.0148(18) 0.019(2) 0.020(2) 0.0002(17) 0.0032(15) 0.0016(17)
C17 0.018(2) 0.017(2) 0.024(2) 0.0017(18) 0.0048(17) 0.0018(17)
C18 0.026(2) 0.023(2) 0.026(2) 0.0102(19) 0.0024(18) 0.0025(19)
C19 0.033(2) 0.017(2) 0.038(2) 0.009(2) 0.0049(19) 0.002(2)
C20 0.025(2) 0.021(3) 0.037(2) -0.001(2) 0.0025(18) -0.0033(19)
C21 0.039(3) 0.027(3) 0.019(2) 0.000(2) -0.0048(18) 0.004(2)
C22 0.030(3) 0.042(3) 0.059(3) -0.012(3) 0.017(2) -0.008(2)
C23 0.035(2) 0.056(4) 0.026(2) -0.007(3) 0.0079(18) 0.010(3)
C24 0.038(3) 0.037(3) 0.046(3) 0.006(2) 0.009(2) 0.015(2)
O8 0.078(3) 0.093(4) 0.119(4) -0.002(4) 0.003(3) 0.006(3)

loop_
_atom_type_symbol
_atom_type_description
_atom_type_scat_dispersion_real
_atom_type_scat_dispersion_imag
_atom_type_scat_source
C C 0.0033 0.0016 'International Tables Vol C Tables 4.2.6.8 and 6.1.1.4'
H H 0.0000 0.0000 'International Tables Vol C Tables 4.2.6.8 and 6.1.1.4'
N N 0.0061 0.0033 'International Tables Vol C Tables 4.2.6.8 and 6.1.1.4'
O O 0.0106 0.0060 'International Tables Vol C Tables 4.2.6.8 and 6.1.1.4'
Si Si 0.0817 0.0704 'International Tables Vol C Tables 4.2.6.8 and 6.1.1.4'

loop_
_geom_angle_atom_site_label_1
_geom_angle_atom_site_label_2
_geom_angle_atom_site_label_3
_geom_angle
O5 Si1 C24 103.84(19)
O5 Si1 C22 111.0(2)
C24 Si1 C22 111.1(3)
O5 Si1 C23 112.03(16)
C24 Si1 C23 110.5(3)
C22 Si1 C23 108.3(3)
C4 O3 H3 101(4)
C12 O5 Si1 127.0(2)
C10 O6 C11 115.8(3)
C1 N1 C4 114.5(3)
C1 N1 C7 130.7(3)
C4 N1 C7 111.3(3)
C16 N2 C17 111.5(3)
C16 N2 C21 124.1(4)
C17 N2 C21 124.4(3)
O1 C1 N1 126.1(4)
O1 C1 C2 125.3(4)
N1 C1 C2 108.6(4)
C3 C2 C1 104.5(4)
C3 C2 H2A 110.8
C1 C2 H2A 110.8
C3 C2 H2B 110.8
C1 C2 H2B 110.8
H2A C2 H2B 108.9
O2 C3 C2 127.6(4)
O2 C3 C4 123.9(4)
C2 C3 C4 107.6(3)
O3 C4 N1 113.0(3)
O3 C4 C3 109.7(3)
N1 C4 C3 103.2(3)
O3 C4 C5 104.4(3)
N1 C4 C5 103.7(3)
C3 C4 C5 123.0(3)
C10 C5 C4 109.6(3)
C10 C5 C12 108.0(3)
C4 C5 C12 118.5(3)
C10 C5 C6 109.8(3)
C4 C5 C6 101.1(3)
C12 C5 C6 109.5(3)
C15 C6 C5 115.3(3)
C15 C6 C7 116.5(3)
C5 C6 C7 106.5(3)
C15 C6 H6A 105.9
C5 C6 H6A 105.9
C7 C6 H6A 105.9
N1 C7 C9 109.8(3)
N1 C7 C8 111.5(3)
C9 C7 C8 109.2(3)
N1 C7 C6 102.0(3)
C9 C7 C6 109.1(3)
C8 C7 C6 115.0(3)
C7 C8 H8A 109.5
C7 C8 H8B 109.5
H8A C8 H8B 109.5
C7 C8 H8C 109.5
H8A C8 H8C 109.5
H8B C8 H8C 109.5
C7 C9 H9A 109.5
C7 C9 H9B 109.5
H9A C9 H9B 109.5
C7 C9 H9C 109.5
H9A C9 H9C 109.5
H9B C9 H9C 109.5
O7 C10 O6 123.9(4)
O7 C10 C5 126.0(4)
O6 C10 C5 110.1(3)
O6 C11 H11A 109.5
O6 C11 H11B 109.5
H11A C11 H11B 109.5
O6 C11 H11C 109.5
H11A C11 H11C 109.5
H11B C11 H11C 109.5
O5 C12 C13 117.2(3)
O5 C12 C16 108.4(3)
C13 C12 C16 102.2(3)
O5 C12 C5 108.6(3)
C13 C12 C5 103.0(3)
C16 C12 C5 117.8(3)
C14 C13 C17 123.6(4)
C14 C13 C12 124.7(4)
C17 C13 C12 109.8(3)
C13 C14 C20 116.8(4)
C13 C14 C15 115.3(4)
C20 C14 C15 127.9(4)
C14 C15 C6 111.8(3)
C14 C15 H15A 109.3
C6 C15 H15A 109.3
C14 C15 H15B 109.3
C6 C15 H15B 109.3
H15A C15 H15B 107.9
O4 C16 N2 125.9(4)
O4 C16 C12 126.4(4)
N2 C16 C12 107.4(3)
C18 C17 C13 120.2(4)
C18 C17 N2 130.6(4)
C13 C17 N2 109.0(3)
C17 C18 C19 116.6(4)
C17 C18 H18A 121.7
C19 C18 H18A 121.7
C20 C19 C18 122.8(4)
C20 C19 H19A 118.6
C18 C19 H19A 118.6
C19 C20 C14 119.6(4)
C19 C20 H20A 120.2
C14 C20 H20A 120.2
N2 C21 H21A 109.5
N2 C21 H21B 109.5
H21A C21 H21B 109.5
N2 C21 H21C 109.5
H21A C21 H21C 109.5
H21B C21 H21C 109.5
Si1 C22 H22A 109.5
Si1 C22 H22B 109.5
H22A C22 H22B 109.5
Si1 C22 H22C 109.5
H22A C22 H22C 109.5
H22B C22 H22C 109.5
Si1 C23 H23A 109.5
Si1 C23 H23B 109.5
H23A C23 H23B 109.5
Si1 C23 H23C 109.5
H23A C23 H23C 109.5
H23B C23 H23C 109.5
Si1 C24 H24A 109.5
Si1 C24 H24B 109.5
H24A C24 H24B 109.5
Si1 C24 H24C 109.5
H24A C24 H24C 109.5
H24B C24 H24C 109.5

loop_
_geom_bond_atom_site_label_1
_geom_bond_atom_site_label_2
_geom_bond_distance
Si1 O5 1.682(3)
Si1 C24 1.852(5)
Si1 C22 1.857(5)
Si1 C23 1.860(4)
O1 C1 1.221(5)
O2 C3 1.203(5)
O3 C4 1.414(4)
O3 H3 0.74(6)
O4 C16 1.213(5)
O5 C12 1.424(5)
O6 C10 1.331(5)
O6 C11 1.446(5)
O7 C10 1.200(5)
N1 C1 1.365(5)
N1 C4 1.450(5)
N1 C7 1.498(5)
N2 C16 1.372(5)
N2 C17 1.417(5)
N2 C21 1.447(5)
C1 C2 1.517(6)
C2 C3 1.500(6)
C2 H2A 0.9900
C2 H2B 0.9900
C3 C4 1.540(6)
C4 C5 1.543(6)
C5 C10 1.536(5)
C5 C12 1.562(5)
C5 C6 1.586(5)
C6 C15 1.554(6)
C6 C7 1.588(6)
C6 H6A 1.0000
C7 C9 1.523(5)
C7 C8 1.533(5)
C8 H8A 0.9800
C8 H8B 0.9800
C8 H8C 0.9800
C9 H9A 0.9800
C9 H9B 0.9800
C9 H9C 0.9800
C11 H11A 0.9800
C11 H11B 0.9800
C11 H11C 0.9800
C12 C13 1.496(6)
C12 C16 1.555(5)
C13 C14 1.374(6)
C13 C17 1.389(6)
C14 C20 1.398(6)
C14 C15 1.510(6)
C15 H15A 0.9900
C15 H15B 0.9900
C17 C18 1.382(6)
C18 C19 1.399(6)
C18 H18A 0.9500
C19 C20 1.396(6)
C19 H19A 0.9500
C20 H20A 0.9500
C21 H21A 0.9800
C21 H21B 0.9800
C21 H21C 0.9800
C22 H22A 0.9800
C22 H22B 0.9800
C22 H22C 0.9800
C23 H23A 0.9800
C23 H23B 0.9800
C23 H23C 0.9800
C24 H24A 0.9800
C24 H24B 0.9800
C24 H24C 0.9800

loop_
_geom_hbond_atom_site_label_D
_geom_hbond_atom_site_label_H
_geom_hbond_atom_site_label_A
_geom_hbond_distance_DH
_geom_hbond_distance_HA
_geom_hbond_distance_DA
_geom_hbond_angle_DHA
_geom_hbond_site_symmetry_A
O3 H3 O7 0.74(6) 2.02(6) 2.750(4) 174(5) 2_756

loop_
_geom_torsion_atom_site_label_1
_geom_torsion_atom_site_label_2
_geom_torsion_atom_site_label_3
_geom_torsion_atom_site_label_4
_geom_torsion
C24 Si1 O5 C12 165.6(3)
C22 Si1 O5 C12 -74.9(4)
C23 Si1 O5 C12 46.4(4)
C4 N1 C1 O1 178.0(4)
C7 N1 C1 O1 -25.4(7)
C4 N1 C1 C2 -1.9(4)
C7 N1 C1 C2 154.8(4)
O1 C1 C2 C3 -170.7(4)
N1 C1 C2 C3 9.2(4)
C1 C2 C3 O2 156.9(4)
C1 C2 C3 C4 -12.6(4)
C1 N1 C4 O3 -124.4(4)
C7 N1 C4 O3 74.4(4)
C1 N1 C4 C3 -6.1(4)
C7 N1 C4 C3 -167.2(3)
C1 N1 C4 C5 123.1(3)
C7 N1 C4 C5 -38.0(4)
O2 C3 C4 O3 -37.9(5)
C2 C3 C4 O3 132.2(3)
O2 C3 C4 N1 -158.5(4)
C2 C3 C4 N1 11.6(4)
O2 C3 C4 C5 85.3(5)
C2 C3 C4 C5 -104.6(4)
O3 C4 C5 C10 35.3(4)
N1 C4 C5 C10 153.8(3)
C3 C4 C5 C10 -90.2(4)
O3 C4 C5 C12 159.8(3)
N1 C4 C5 C12 -81.6(4)
C3 C4 C5 C12 34.3(5)
O3 C4 C5 C6 -80.5(3)
N1 C4 C5 C6 38.0(3)
C3 C4 C5 C6 153.9(3)
C10 C5 C6 C15 87.1(4)
C4 C5 C6 C15 -157.2(3)
C12 C5 C6 C15 -31.3(5)
C10 C5 C6 C7 -142.1(3)
C4 C5 C6 C7 -26.3(4)
C12 C5 C6 C7 99.5(3)
C1 N1 C7 C9 107.1(4)
C4 N1 C7 C9 -95.7(4)
C1 N1 C7 C8 -14.1(6)
C4 N1 C7 C8 143.1(3)
C1 N1 C7 C6 -137.2(4)
C4 N1 C7 C6 19.9(4)
C15 C6 C7 N1 135.6(3)
C5 C6 C7 N1 5.5(4)
C15 C6 C7 C9 -108.2(4)
C5 C6 C7 C9 121.6(3)
C15 C6 C7 C8 14.8(5)
C5 C6 C7 C8 -115.3(4)
C11 O6 C10 O7 -3.9(5)
C11 O6 C10 C5 176.0(3)
C4 C5 C10 O7 -111.2(4)
C12 C5 C10 O7 118.4(4)
C6 C5 C10 O7 -1.0(5)
C4 C5 C10 O6 68.9(4)
C12 C5 C10 O6 -61.5(4)
C6 C5 C10 O6 179.1(3)
Si1 O5 C12 C13 46.8(4)
Si1 O5 C12 C16 -68.1(4)
Si1 O5 C12 C5 162.8(2)
C10 C5 C12 O5 177.0(3)
C4 C5 C12 O5 51.6(4)
C6 C5 C12 O5 -63.5(4)
C10 C5 C12 C13 -58.1(4)
C4 C5 C12 C13 176.6(3)
C6 C5 C12 C13 61.4(4)
C10 C5 C12 C16 53.4(4)
C4 C5 C12 C16 -71.9(5)
C6 C5 C12 C16 172.9(3)
O5 C12 C13 C14 74.0(5)
C16 C12 C13 C14 -167.8(4)
C5 C12 C13 C14 -45.2(5)
O5 C12 C13 C17 -121.4(4)
C16 C12 C13 C17 -3.2(4)
C5 C12 C13 C17 119.4(3)
C17 C13 C14 C20 6.5(6)
C12 C13 C14 C20 169.0(4)
C17 C13 C14 C15 -171.1(3)
C12 C13 C14 C15 -8.5(5)
C13 C14 C15 C6 43.5(5)
C20 C14 C15 C6 -133.8(4)
C5 C6 C15 C14 -21.5(5)
C7 C6 C15 C14 -147.4(4)
C17 N2 C16 O4 175.3(4)
C21 N2 C16 O4 -7.0(6)
C17 N2 C16 C12 1.3(4)
C21 N2 C16 C12 178.9(3)
O5 C12 C16 O4 -48.5(5)
C13 C12 C16 O4 -172.9(4)
C5 C12 C16 O4 75.2(5)
O5 C12 C16 N2 125.5(3)
C13 C12 C16 N2 1.1(4)
C5 C12 C16 N2 -110.8(4)
C14 C13 C17 C18 -6.4(6)
C12 C13 C17 C18 -171.2(4)
C14 C13 C17 N2 168.9(3)
C12 C13 C17 N2 4.1(4)
C16 N2 C17 C18 171.2(4)
C21 N2 C17 C18 -6.4(6)
C16 N2 C17 C13 -3.4(4)
C21 N2 C17 C13 179.0(3)
C13 C17 C18 C19 1.8(6)
N2 C17 C18 C19 -172.3(4)
C17 C18 C19 C20 2.2(6)
C18 C19 C20 C14 -1.9(6)
C13 C14 C20 C19 -2.3(6)
C15 C14 C20 C19 174.9(4)
